data_4021977
loop_
_publ_author_name
'Jos\'e L. Garc\'ia Ruano'
'M. \'Angeles Fern\'andez-Ib\'a\~nez'
'M. Carmen Maestro'

_publ_section_title
;
 Efficient trans-Selectivity in the Cyclocondensation of
 (S)-2-[2-(p-Tolylsulfinyl)phenyl]acetaldehyde with Activated Dienes
 Catalyzed by Yb(OTf)~3~
;
_journal_name_full 'Journal of Organic Chemistry'
_journal_page_first 7683
_journal_page_last 7689
_journal_paper_doi 10.1021/jo061128n
_journal_volume 71
_journal_year 2006
_chemical_formula_sum 'C19 H18 O3 S'
_chemical_formula_weight 326.39
_chemical_name_systematic
; 
 ? 
;
_space_group_IT_number 4
_symmetry_cell_setting monoclinic
_symmetry_space_group_name_Hall 'P 2yb'
_symmetry_space_group_name_H-M 'P 1 21 1'
_atom_sites_solution_hydrogens geom
_atom_sites_solution_primary direct
_atom_sites_solution_secondary difmap
_audit_creation_method SHELXL-97
_cell_angle_alpha 90.00
_cell_angle_beta 97.6910(10)
_cell_angle_gamma 90.00
_cell_formula_units_Z 2
_cell_length_a 6.34360(10)
_cell_length_b 7.22440(10)
_cell_length_c 18.0527(2)
_cell_measurement_temperature 100(2)
_cell_volume 819.889(19)
_computing_cell_refinement 'Bruker SMART'
_computing_data_collection 'Bruker SMART'
_computing_data_reduction 'Bruker SAINT'
_computing_molecular_graphics 'Bruker SHELXTL'
_computing_publication_material 'Bruker SHELXTL'
_computing_structure_refinement 'SHELXL-97 (Sheldrick, 1997)'
_computing_structure_solution 'SHELXS-97 (Sheldrick, 1990)'
_diffrn_ambient_temperature 100(2)
_diffrn_measured_fraction_theta_full 0.957
_diffrn_measured_fraction_theta_max 0.957
_diffrn_measurement_device_type 'CCD area detector'
_diffrn_measurement_method 'phi and omega scans'
_diffrn_radiation_monochromator graphite
_diffrn_radiation_source 'fine-focus sealed tube'
_diffrn_radiation_type CuK\a
_diffrn_radiation_wavelength 1.54178
_diffrn_reflns_av_R_equivalents 0.0184
_diffrn_reflns_av_sigmaI/netI 0.0244
_diffrn_reflns_limit_h_max 7
_diffrn_reflns_limit_h_min -7
_diffrn_reflns_limit_k_max 7
_diffrn_reflns_limit_k_min -8
_diffrn_reflns_limit_l_max 21
_diffrn_reflns_limit_l_min -18
_diffrn_reflns_number 5274
_diffrn_reflns_theta_full 70.49
_diffrn_reflns_theta_max 70.49
_diffrn_reflns_theta_min 2.47
_exptl_absorpt_coefficient_mu 1.854
_exptl_absorpt_correction_type none
_exptl_crystal_colour colorless
_exptl_crystal_density_diffrn 1.322
_exptl_crystal_density_meas 0
_exptl_crystal_density_method 'not measured'
_exptl_crystal_description prisma
_exptl_crystal_F_000 344
_exptl_crystal_size_max 0.22
_exptl_crystal_size_mid 0.20
_exptl_crystal_size_min 0.12
_refine_diff_density_max 0.381
_refine_diff_density_min -0.245
_refine_diff_density_rms 0.050
_refine_ls_abs_structure_details 'Flack H D (1983), Acta Cryst. A39, 876-881'
_refine_ls_abs_structure_Flack 0.001(17)
_refine_ls_extinction_method none
_refine_ls_goodness_of_fit_ref 1.047
_refine_ls_hydrogen_treatment mixed
_refine_ls_matrix_type full
_refine_ls_number_parameters 280
_refine_ls_number_reflns 2542
_refine_ls_number_restraints 1
_refine_ls_restrained_S_all 1.047
_refine_ls_R_factor_all 0.0386
_refine_ls_R_factor_gt 0.0381
_refine_ls_shift/su_max 0.000
_refine_ls_shift/su_mean 0.000
_refine_ls_structure_factor_coef Fsqd
_refine_ls_weighting_details 'calc w=1/[\s^2^(Fo^2^)+(0.0823P)^2^+0.0733P] where P=(Fo^2^+2Fc^2^)/3'
_refine_ls_weighting_scheme calc
_refine_ls_wR_factor_gt 0.1016
_refine_ls_wR_factor_ref 0.1021
_reflns_number_gt 2474
_reflns_number_total 2542
_reflns_threshold_expression >2sigma(I)
_cod_data_source_file jo061128nsi20060601_101940.cif
_cod_depositor_comments
;
The following automatic conversions were performed:
'_symmetry_cell_setting' value 'Monoclinic' changed to 'monoclinic'
according to '/home/saulius/struct/CIF-dictionaries/cif_core.dic'
dictionary named 'cif_core.dic' version 2.4.1 from 2010-06-29.

Automatic conversion script
Id: cif_fix_enum 1527 2010-12-29 10:47:43Z saulius 
;
_cod_original_sg_symbol_H-M 'P 21'
_cod_database_code 4021977

loop_
_symmetry_equiv_pos_as_xyz
'x, y, z'
'-x, y+1/2, -z'

loop_
_atom_site_label
_atom_site_type_symbol
_atom_site_fract_x
_atom_site_fract_y
_atom_site_fract_z
_atom_site_U_iso_or_equiv
_atom_site_adp_type
_atom_site_occupancy
_atom_site_symmetry_multiplicity
_atom_site_calc_flag
S1 S 0.73889(8) 0.77511(7) 0.69493(3) 0.02221(16) Uani 1 1 d
O1 O 0.5054(3) 0.7444(3) 0.69353(10) 0.0299(4) Uani 1 1 d
O2 O 1.0030(2) 0.7525(3) 0.89420(8) 0.0259(4) Uani 1 1 d
O3 O 1.5660(3) 0.6770(4) 1.02890(12) 0.0527(7) Uani 1 1 d
C1 C 0.7792(3) 0.8259(3) 0.60028(12) 0.0198(5) Uani 1 1 d
C2 C 0.9783(3) 0.8764(3) 0.58351(12) 0.0216(5) Uani 1 1 d
C3 C 1.0062(4) 0.9040(4) 0.50926(14) 0.0225(5) Uani 1 1 d
C4 C 0.8384(4) 0.8786(3) 0.45160(12) 0.0207(5) Uani 1 1 d
C5 C 0.6405(3) 0.8283(4) 0.47058(13) 0.0249(5) Uani 1 1 d
C6 C 0.6096(3) 0.8009(4) 0.54440(13) 0.0235(5) Uani 1 1 d
C7 C 0.8726(4) 0.9017(4) 0.37147(13) 0.0269(5) Uani 1 1 d
C8 C 0.7957(3) 1.0022(3) 0.73443(12) 0.0202(5) Uani 1 1 d
C9 C 0.6367(4) 1.1349(4) 0.72162(13) 0.0230(5) Uani 1 1 d
C10 C 0.6655(4) 1.3073(4) 0.75268(13) 0.0283(5) Uani 1 1 d
C11 C 0.8580(5) 1.3482(4) 0.79694(13) 0.0333(6) Uani 1 1 d
C12 C 1.0137(4) 1.2161(4) 0.80954(13) 0.0296(6) Uani 1 1 d
C13 C 0.9876(4) 1.0378(4) 0.77931(12) 0.0228(5) Uani 1 1 d
C14 C 1.1631(4) 0.8957(4) 0.79669(14) 0.0304(6) Uani 1 1 d
C15 C 1.1946(3) 0.8457(4) 0.87918(13) 0.0239(5) Uani 1 1 d
C16 C 1.3898(4) 0.7287(5) 0.90368(16) 0.0343(7) Uani 1 1 d
C17 C 1.3994(4) 0.6876(4) 0.98680(15) 0.0340(6) Uani 1 1 d
C18 C 1.1933(4) 0.6575(5) 1.01047(15) 0.0337(6) Uani 1 1 d
C19 C 1.0146(4) 0.6827(4) 0.96404(14) 0.0317(6) Uani 1 1 d
H2 H 1.096(4) 0.887(4) 0.6235(14) 0.017(6) Uiso 1 1 d
H3 H 1.144(4) 0.947(4) 0.5007(14) 0.021(7) Uiso 1 1 d
H5 H 0.523(4) 0.812(4) 0.4345(16) 0.030(8) Uiso 1 1 d
H6 H 0.484(4) 0.763(5) 0.5590(14) 0.025(6) Uiso 1 1 d
H7A H 0.795(5) 1.004(5) 0.3463(17) 0.035(8) Uiso 1 1 d
H7B H 1.019(5) 0.940(5) 0.3678(16) 0.034(8) Uiso 1 1 d
H7C H 0.832(5) 0.791(6) 0.3426(18) 0.046(9) Uiso 1 1 d
H9 H 0.520(5) 1.107(5) 0.6917(18) 0.039(9) Uiso 1 1 d
H10 H 0.558(5) 1.395(5) 0.7444(17) 0.037(8) Uiso 1 1 d
H11 H 0.878(5) 1.471(5) 0.8186(17) 0.035(8) Uiso 1 1 d
H12 H 1.141(5) 1.235(5) 0.8361(17) 0.036(8) Uiso 1 1 d
H14A H 1.297(7) 0.948(7) 0.784(2) 0.074(13) Uiso 1 1 d
H14B H 1.134(5) 0.779(5) 0.7652(16) 0.037(7) Uiso 1 1 d
H15 H 1.207(4) 0.955(4) 0.9050(15) 0.021(7) Uiso 1 1 d
H16A H 1.510(4) 0.800(5) 0.8945(15) 0.027(7) Uiso 1 1 d
H16B H 1.382(5) 0.617(6) 0.8774(17) 0.036(9) Uiso 1 1 d
H18 H 1.176(5) 0.609(5) 1.0577(18) 0.043(9) Uiso 1 1 d
H19 H 0.871(5) 0.666(5) 0.9812(16) 0.035(8) Uiso 1 1 d

loop_
_atom_site_aniso_label
_atom_site_aniso_U_11
_atom_site_aniso_U_22
_atom_site_aniso_U_33
_atom_site_aniso_U_23
_atom_site_aniso_U_13
_atom_site_aniso_U_12
S1 0.0290(3) 0.0159(3) 0.0229(3) 0.0021(2) 0.00763(19) 0.0015(2)
O1 0.0321(8) 0.0266(11) 0.0335(8) -0.0009(7) 0.0141(7) -0.0073(8)
O2 0.0200(7) 0.0312(11) 0.0262(7) 0.0006(8) 0.0020(6) -0.0023(7)
O3 0.0286(9) 0.0803(18) 0.0471(12) 0.0286(12) -0.0018(8) 0.0111(10)
C1 0.0242(9) 0.0152(12) 0.0201(9) 0.0007(7) 0.0032(8) 0.0038(9)
C2 0.0220(10) 0.0175(13) 0.0248(11) -0.0010(9) 0.0013(9) -0.0035(9)
C3 0.0195(10) 0.0198(12) 0.0282(11) -0.0015(9) 0.0032(9) -0.0029(9)
C4 0.0264(10) 0.0125(12) 0.0234(11) -0.0016(9) 0.0036(9) 0.0007(9)
C5 0.0211(10) 0.0264(14) 0.0259(11) -0.0016(9) -0.0012(9) 0.0018(9)
C6 0.0183(9) 0.0237(15) 0.0287(11) -0.0016(10) 0.0037(8) 0.0018(10)
C7 0.0306(12) 0.0276(14) 0.0225(11) -0.0028(10) 0.0040(10) -0.0030(11)
C8 0.0249(10) 0.0168(12) 0.0197(10) 0.0030(8) 0.0065(8) -0.0006(9)
C9 0.0245(10) 0.0216(13) 0.0231(11) 0.0048(9) 0.0035(9) 0.0001(10)
C10 0.0392(12) 0.0188(15) 0.0268(11) 0.0046(9) 0.0037(10) 0.0060(11)
C11 0.0569(17) 0.0202(14) 0.0222(12) 0.0003(9) 0.0029(12) -0.0060(12)
C12 0.0338(12) 0.0314(16) 0.0221(11) 0.0054(9) -0.0021(10) -0.0080(10)
C13 0.0232(10) 0.0290(14) 0.0168(9) 0.0070(9) 0.0051(8) 0.0006(10)
C14 0.0249(11) 0.0426(17) 0.0241(12) 0.0058(11) 0.0051(10) 0.0064(12)
C15 0.0191(10) 0.0276(14) 0.0249(11) 0.0035(10) 0.0022(9) -0.0003(9)
C16 0.0217(11) 0.046(2) 0.0363(14) 0.0112(13) 0.0072(10) 0.0077(11)
C17 0.0252(12) 0.0383(17) 0.0385(14) 0.0133(12) 0.0044(11) 0.0084(12)
C18 0.0304(12) 0.0387(17) 0.0328(14) 0.0144(12) 0.0074(11) 0.0063(11)
C19 0.0266(12) 0.0358(16) 0.0341(14) 0.0106(11) 0.0090(11) 0.0017(11)

loop_
_atom_type_symbol
_atom_type_description
_atom_type_scat_dispersion_real
_atom_type_scat_dispersion_imag
_atom_type_scat_source
C C 0.0181 0.0091 'International Tables Vol C Tables 4.2.6.8 and 6.1.1.4'
H H 0.0000 0.0000 'International Tables Vol C Tables 4.2.6.8 and 6.1.1.4'
O O 0.0492 0.0322 'International Tables Vol C Tables 4.2.6.8 and 6.1.1.4'
S S 0.3331 0.5567 'International Tables Vol C Tables 4.2.6.8 and 6.1.1.4'

loop_
_geom_angle_atom_site_label_1
_geom_angle_atom_site_label_2
_geom_angle_atom_site_label_3
_geom_angle
O1 S1 C1 106.31(10)
O1 S1 C8 106.66(10)
C1 S1 C8 98.24(10)
C19 O2 C15 113.98(18)
C6 C1 C2 121.1(2)
C6 C1 S1 118.03(16)
C2 C1 S1 120.70(17)
C1 C2 C3 119.1(2)
C1 C2 H2 119.4(15)
C3 C2 H2 121.5(15)
C2 C3 C4 121.1(2)
C2 C3 H3 116.0(16)
C4 C3 H3 122.8(16)
C5 C4 C3 118.2(2)
C5 C4 C7 121.2(2)
C3 C4 C7 120.6(2)
C6 C5 C4 121.4(2)
C6 C5 H5 116.8(16)
C4 C5 H5 121.8(16)
C1 C6 C5 119.1(2)
C1 C6 H6 116.8(16)
C5 C6 H6 124.1(16)
C4 C7 H7A 114.2(19)
C4 C7 H7B 110.9(17)
H7A C7 H7B 100(3)
C4 C7 H7C 111(2)
H7A C7 H7C 107(3)
H7B C7 H7C 112(3)
C9 C8 C13 121.9(2)
C9 C8 S1 117.33(18)
C13 C8 S1 120.71(18)
C10 C9 C8 120.4(2)
C10 C9 H9 121(2)
C8 C9 H9 118(2)
C9 C10 C11 119.0(3)
C9 C10 H10 120(2)
C11 C10 H10 121(2)
C12 C11 C10 120.2(3)
C12 C11 H11 121.0(19)
C10 C11 H11 118.8(18)
C11 C12 C13 122.1(2)
C11 C12 H12 124(2)
C13 C12 H12 113(2)
C8 C13 C12 116.5(2)
C8 C13 C14 123.7(2)
C12 C13 C14 119.8(2)
C13 C14 C15 111.1(2)
C13 C14 H14A 109(3)
C15 C14 H14A 109(2)
C13 C14 H14B 111.9(18)
C15 C14 H14B 109.9(18)
H14A C14 H14B 106(3)
O2 C15 C16 111.1(2)
O2 C15 C14 106.92(19)
C16 C15 C14 114.4(2)
O2 C15 H15 108.9(18)
C16 C15 H15 108.7(18)
C14 C15 H15 106.5(17)
C15 C16 C17 108.6(2)
C15 C16 H16A 106.6(19)
C17 C16 H16A 110.5(16)
C15 C16 H16B 110.2(19)
C17 C16 H16B 109(2)
H16A C16 H16B 112(3)
O3 C17 C18 123.3(2)
O3 C17 C16 122.9(2)
C18 C17 C16 113.7(2)
C19 C18 C17 121.5(2)
C19 C18 H18 115.6(19)
C17 C18 H18 122.8(19)
C18 C19 O2 125.1(2)
C18 C19 H19 121.2(17)
O2 C19 H19 113.2(17)

loop_
_geom_bond_atom_site_label_1
_geom_bond_atom_site_label_2
_geom_bond_distance
S1 O1 1.4949(17)
S1 C1 1.799(2)
S1 C8 1.806(2)
O2 C19 1.351(3)
O2 C15 1.446(3)
O3 C17 1.219(3)
C1 C6 1.385(3)
C1 C2 1.386(3)
C2 C3 1.390(3)
C2 H2 0.97(3)
C3 C4 1.398(3)
C3 H3 0.96(3)
C4 C5 1.393(3)
C4 C7 1.501(3)
C5 C6 1.387(3)
C5 H5 0.93(3)
C6 H6 0.91(3)
C7 H7A 0.96(4)
C7 H7B 0.98(3)
C7 H7C 0.97(4)
C8 C9 1.389(3)
C8 C13 1.393(3)
C9 C10 1.368(4)
C9 H9 0.88(3)
C10 C11 1.399(4)
C10 H10 0.93(4)
C11 C12 1.370(4)
C11 H11 0.97(3)
C12 C13 1.400(4)
C12 H12 0.89(3)
C13 C14 1.517(3)
C14 C15 1.519(3)
C14 H14A 0.99(4)
C14 H14B 1.02(4)
C15 C16 1.516(3)
C15 H15 0.92(3)
C16 C17 1.523(4)
C16 H16A 0.95(3)
C16 H16B 0.93(4)
C17 C18 1.445(3)
C18 C19 1.329(4)
C18 H18 0.94(3)
C19 H19 1.01(3)

loop_
_geom_torsion_atom_site_label_1
_geom_torsion_atom_site_label_2
_geom_torsion_atom_site_label_3
_geom_torsion_atom_site_label_4
_geom_torsion
O1 S1 C1 C6 -9.6(2)
C8 S1 C1 C6 -119.8(2)
O1 S1 C1 C2 174.71(19)
C8 S1 C1 C2 64.6(2)
C6 C1 C2 C3 0.7(4)
S1 C1 C2 C3 176.23(19)
C1 C2 C3 C4 -1.1(4)
C2 C3 C4 C5 1.3(4)
C2 C3 C4 C7 -177.6(2)
C3 C4 C5 C6 -1.0(4)
C7 C4 C5 C6 177.9(2)
C2 C1 C6 C5 -0.5(4)
S1 C1 C6 C5 -176.10(19)
C4 C5 C6 C1 0.6(4)
O1 S1 C8 C9 -31.2(2)
C1 S1 C8 C9 78.70(19)
O1 S1 C8 C13 145.35(17)
C1 S1 C8 C13 -104.80(18)
C13 C8 C9 C10 0.6(3)
S1 C8 C9 C10 177.08(18)
C8 C9 C10 C11 0.5(4)
C9 C10 C11 C12 -0.8(4)
C10 C11 C12 C13 0.0(4)
C9 C8 C13 C12 -1.4(3)
S1 C8 C13 C12 -177.75(17)
C9 C8 C13 C14 178.2(2)
S1 C8 C13 C14 1.8(3)
C11 C12 C13 C8 1.1(3)
C11 C12 C13 C14 -178.5(2)
C8 C13 C14 C15 -114.0(3)
C12 C13 C14 C15 65.5(3)
C19 O2 C15 C16 48.3(3)
C19 O2 C15 C14 173.8(2)
C13 C14 C15 O2 66.0(3)
C13 C14 C15 C16 -170.5(2)
O2 C15 C16 C17 -58.1(3)
C14 C15 C16 C17 -179.3(2)
C15 C16 C17 O3 -144.8(3)
C15 C16 C17 C18 36.8(4)
O3 C17 C18 C19 175.3(3)
C16 C17 C18 C19 -6.3(5)
C17 C18 C19 O2 -6.1(5)
C15 O2 C19 C18 -15.8(4)

loop_
_cod_related_entry_id
_cod_related_entry_database
_cod_related_entry_code
1 ChemSpider 21194262
